data_2016335
loop_
_publ_author_name
'Sonar, Vijayakumar N.'
'Parkin, Sean'
'Crooks, Peter A.'

_publ_section_title
;(<i>E</i>)-3-(Benzo[<i>b</i>]thiophen-2-yl)-2-(3,4,5-trimethoxyphenyl)acrylonitrile
 and
 (<i>Z</i>)-3-(benzo[<i>b</i>]thiophen-2-yl)-2-(3,4-dimethoxyphenyl)acrylonitrile
;
_journal_coeditor_code HJ3056
_journal_issue 12
_journal_name_full 'Acta Crystallographica Section C'
_journal_page_first o743
_journal_page_last o745
_journal_paper_doi 10.1107/S0108270107054959
_journal_volume 63
_journal_year 2007
_chemical_formula_iupac 'C19 H15 N O2 S'
_chemical_formula_moiety 'C19 H15 N O2 S'
_chemical_formula_sum 'C19 H15 N O2 S'
_chemical_formula_weight 321.38
_chemical_name_systematic
;
(<i>Z</i>)-3-(benzo[<i>b</i>]thiophen-2-yl)-2-(3,4-
dimethoxyphenyl)acrylonitrile
;
_space_group_IT_number 14
_symmetry_cell_setting monoclinic
_symmetry_space_group_name_Hall '-P 2yn'
_symmetry_space_group_name_H-M 'P 1 21/n 1'
_atom_sites_solution_hydrogens geom
_atom_sites_solution_primary direct
_atom_sites_solution_secondary difmap
_audit_creation_method SHELXL-97
_cell_angle_alpha 90.00
_cell_angle_beta 92.1871(10)
_cell_angle_gamma 90.00
_cell_formula_units_Z 4
_cell_length_a 9.2958(2)
_cell_length_b 6.08300(10)
_cell_length_c 27.2763(7)
_cell_measurement_reflns_used 3849
_cell_measurement_temperature 90.0(2)
_cell_measurement_theta_max 27.48
_cell_measurement_theta_min 1.00
_cell_volume 1541.25(6)
_computing_cell_refinement 'SCALEPACK (Otwinowski & Minor, 1997)'
_computing_data_collection 'COLLECT (Nonius, 1999)'
_computing_data_reduction 'DENZO-SMN (Otwinowski & Minor, 1997)'
_computing_molecular_graphics 'XP in SHELXTL/PC (Sheldrick, 1995)'
_computing_publication_material
;
SHELX97-2 (Sheldrick, 1997) and local procedures
;
_computing_structure_refinement 'SHELXL97 (Sheldrick, 1997)'
_computing_structure_solution 'SHELXS97 (Sheldrick, 1997)'
_diffrn_ambient_temperature 90.0(2)
_diffrn_detector_area_resol_mean 18
_diffrn_measured_fraction_theta_full 1.000
_diffrn_measured_fraction_theta_max 1.000
_diffrn_measurement_device_type 'Nonius KappaCCD diffractometer'
_diffrn_measurement_method '\w scans at fixed \c = 55\%'
_diffrn_radiation_monochromator graphite
_diffrn_radiation_source 'fine-focus sealed tube'
_diffrn_radiation_type MoK\a
_diffrn_radiation_wavelength 0.71073
_diffrn_reflns_av_R_equivalents 0.0518
_diffrn_reflns_av_sigmaI/netI 0.0697
_diffrn_reflns_limit_h_max 12
_diffrn_reflns_limit_h_min -11
_diffrn_reflns_limit_k_max 7
_diffrn_reflns_limit_k_min -7
_diffrn_reflns_limit_l_max 35
_diffrn_reflns_limit_l_min -35
_diffrn_reflns_number 6626
_diffrn_reflns_theta_full 27.48
_diffrn_reflns_theta_max 27.48
_diffrn_reflns_theta_min 1.49
_exptl_absorpt_coefficient_mu 0.219
_exptl_absorpt_correction_T_max 0.9870
_exptl_absorpt_correction_T_min 0.9432
_exptl_absorpt_correction_type multi-scan
_exptl_absorpt_process_details '(Scalepack; Otwinowski & Minor, 1997)'
_exptl_crystal_colour 'pale yellow'
_exptl_crystal_density_diffrn 1.385
_exptl_crystal_density_method 'not measured'
_exptl_crystal_description plate
_exptl_crystal_F_000 672
_exptl_crystal_size_max 0.27
_exptl_crystal_size_mid 0.22
_exptl_crystal_size_min 0.06
_refine_diff_density_max .423
_refine_diff_density_min -.308
_refine_ls_extinction_method none
_refine_ls_goodness_of_fit_ref 1.000
_refine_ls_hydrogen_treatment constr
_refine_ls_matrix_type full
_refine_ls_number_parameters 210
_refine_ls_number_reflns 3528
_refine_ls_number_restraints 0
_refine_ls_restrained_S_all 1.000
_refine_ls_R_factor_all 0.0895
_refine_ls_R_factor_gt 0.0471
_refine_ls_shift/su_max 0.001
_refine_ls_shift/su_mean 0.000
_refine_ls_structure_factor_coef Fsqd
_refine_ls_weighting_details 'calc w=1/[\s^2^(Fo^2^)+(0.0686P)^2^] where P=(Fo^2^+2Fc^2^)/3'
_refine_ls_weighting_scheme calc
_refine_ls_wR_factor_gt 0.1106
_refine_ls_wR_factor_ref 0.1272
_reflns_number_gt 2288
_reflns_number_total 3528
_reflns_threshold_expression >2\s(I)
_cod_data_source_file hj3056.cif
_cod_data_source_block II
_cod_original_sg_symbol_H-M 'P 21/n'
_cod_database_code 2016335
_cod_database_fobs_code 2016335

loop_
_symmetry_equiv_pos_as_xyz
'x, y, z'
'-x+1/2, y+1/2, -z+1/2'
'-x, -y, -z'
'x-1/2, -y-1/2, z-1/2'

loop_
_atom_site_type_symbol
_atom_site_label
_atom_site_fract_x
_atom_site_fract_y
_atom_site_fract_z
_atom_site_U_iso_or_equiv
_atom_site_adp_type
_atom_site_calc_flag
_atom_site_refinement_flags
_atom_site_occupancy
S S1 0.38461(5) 0.47758(9) 0.124619(19) 0.02386(18) Uani d . 1
C C1 0.4358(2) 0.3294(3) 0.07285(7) 0.0222(5) Uani d . 1
C C2 0.5292(2) 0.6559(4) 0.11942(7) 0.0220(5) Uani d . 1
C C3 0.5612(2) 0.8378(4) 0.14872(8) 0.0275(5) Uani d . 1
H H3 0.5042 0.8729 0.1758 0.033 Uiso calc R 1
C C4 0.6774(2) 0.9657(4) 0.13743(8) 0.0299(6) Uani d . 1
H H4 0.6995 1.0925 0.1566 0.036 Uiso calc R 1
C C5 0.7637(2) 0.9127(4) 0.09818(8) 0.0301(6) Uani d . 1
H H5 0.8435 1.0036 0.0913 0.036 Uiso calc R 1
C C6 0.7346(2) 0.7308(4) 0.06940(8) 0.0278(5) Uani d . 1
H H6 0.7946 0.6944 0.0432 0.033 Uiso calc R 1
C C7 0.6138(2) 0.5990(4) 0.07954(7) 0.0235(5) Uani d . 1
C C8 0.5588(2) 0.4106(4) 0.05455(8) 0.0241(5) Uani d . 1
H H8 0.6042 0.3467 0.0274 0.029 Uiso calc R 1
C C9 0.3577(2) 0.1446(4) 0.05200(8) 0.0241(5) Uani d . 1
H H9 0.4014 0.0760 0.0251 0.029 Uiso calc R 1
C C10 0.2323(2) 0.0547(3) 0.06488(7) 0.0222(5) Uani d . 1
C C11 0.1439(2) 0.1313(4) 0.10600(7) 0.0201(5) Uani d . 1
C C12 0.1459(2) 0.0116(3) 0.14995(7) 0.0195(5) Uani d . 1
H H12 0.2020 -0.1185 0.1530 0.023 Uiso calc R 1
C C13 0.0666(2) 0.0820(3) 0.18888(7) 0.0182(5) Uani d . 1
C C14 -0.0166(2) 0.2740(3) 0.18395(7) 0.0194(5) Uani d . 1
C C15 -0.0195(2) 0.3904(4) 0.14021(7) 0.0208(5) Uani d . 1
H H15 -0.0765 0.5195 0.1368 0.025 Uiso calc R 1
C C16 0.0607(2) 0.3189(3) 0.10126(7) 0.0221(5) Uani d . 1
H H16 0.0584 0.3992 0.0714 0.027 Uiso calc R 1
C C17 0.1769(2) -0.1288(4) 0.03658(8) 0.0258(5) Uani d . 1
N N1 0.1309(2) -0.2751(3) 0.01413(7) 0.0380(5) Uani d . 1
O O1 0.06264(14) -0.0206(2) 0.23333(5) 0.0212(3) Uani d . 1
C C18 0.1533(2) -0.2088(3) 0.24029(8) 0.0260(5) Uani d . 1
H H18A 0.1276 -0.3198 0.2154 0.039 Uiso calc R 1
H H18B 0.1403 -0.2702 0.2730 0.039 Uiso calc R 1
H H18C 0.2541 -0.1655 0.2372 0.039 Uiso calc R 1
O O2 -0.08996(14) 0.3321(2) 0.22443(5) 0.0241(4) Uani d . 1
C C19 -0.1912(2) 0.5088(4) 0.21912(8) 0.0286(5) Uani d . 1
H H19A -0.1395 0.6465 0.2135 0.043 Uiso calc R 1
H H19B -0.2456 0.5216 0.2491 0.043 Uiso calc R 1
H H19C -0.2576 0.4793 0.1911 0.043 Uiso calc R 1

loop_
_atom_site_aniso_label
_atom_site_aniso_U_11
_atom_site_aniso_U_22
_atom_site_aniso_U_33
_atom_site_aniso_U_12
_atom_site_aniso_U_13
_atom_site_aniso_U_23
S1 0.0199(3) 0.0275(3) 0.0242(3) -0.0035(2) 0.0022(2) -0.0023(2)
C1 0.0205(11) 0.0252(12) 0.0208(11) 0.0023(9) -0.0006(9) 0.0028(9)
C2 0.0184(11) 0.0219(12) 0.0252(11) -0.0002(9) -0.0047(9) 0.0036(10)
C3 0.0229(12) 0.0279(13) 0.0315(13) -0.0007(10) -0.0027(10) -0.0006(11)
C4 0.0252(12) 0.0286(14) 0.0350(13) -0.0056(10) -0.0107(10) 0.0003(10)
C5 0.0200(12) 0.0333(14) 0.0364(13) -0.0056(11) -0.0061(10) 0.0110(11)
C6 0.0205(12) 0.0352(14) 0.0273(12) -0.0039(10) -0.0027(9) 0.0108(11)
C7 0.0195(11) 0.0271(13) 0.0235(11) 0.0004(10) -0.0027(9) 0.0075(10)
C8 0.0214(11) 0.0283(13) 0.0228(11) 0.0006(10) 0.0030(9) 0.0043(10)
C9 0.0260(12) 0.0252(13) 0.0213(11) 0.0020(10) 0.0030(9) -0.0011(10)
C10 0.0257(12) 0.0231(12) 0.0176(10) -0.0012(10) 0.0004(9) 0.0011(9)
C11 0.0170(11) 0.0222(12) 0.0209(11) -0.0044(9) -0.0010(9) -0.0012(9)
C12 0.0177(11) 0.0179(11) 0.0229(11) -0.0007(9) -0.0007(9) 0.0006(9)
C13 0.0160(10) 0.0196(11) 0.0188(10) -0.0028(9) -0.0025(8) 0.0022(9)
C14 0.0164(10) 0.0179(11) 0.0240(11) -0.0038(9) 0.0011(9) -0.0033(9)
C15 0.0166(11) 0.0188(12) 0.0266(11) -0.0007(9) -0.0026(9) 0.0037(9)
C16 0.0220(11) 0.0211(12) 0.0230(11) -0.0041(9) -0.0025(9) 0.0035(9)
C17 0.0295(13) 0.0282(14) 0.0201(11) -0.0050(11) 0.0068(10) 0.0017(10)
N1 0.0506(13) 0.0330(13) 0.0308(11) -0.0140(11) 0.0069(10) -0.0044(10)
O1 0.0234(8) 0.0204(8) 0.0199(7) 0.0031(6) 0.0024(6) 0.0030(6)
C18 0.0288(12) 0.0228(12) 0.0262(12) 0.0048(10) -0.0023(10) 0.0031(10)
O2 0.0214(8) 0.0215(8) 0.0297(8) 0.0048(6) 0.0065(6) 0.0009(7)
C19 0.0228(12) 0.0245(13) 0.0391(13) 0.0068(10) 0.0075(10) -0.0022(10)

loop_
_atom_type_symbol
_atom_type_description
_atom_type_scat_dispersion_real
_atom_type_scat_dispersion_imag
_atom_type_scat_source
C C .0033 .0016 'International Tables Vol C Tables 4.2.6.8 and 6.1.1.4'
H H .0000 .0000 'International Tables Vol C Tables 4.2.6.8 and 6.1.1.4'
N N .0061 .0033 'International Tables Vol C Tables 4.2.6.8 and 6.1.1.4'
O O .0106 .0060 'International Tables Vol C Tables 4.2.6.8 and 6.1.1.4'
S S .1246 .1234 'International Tables Vol C Tables 4.2.6.8 and 6.1.1.4'

loop_
_geom_angle_atom_site_label_1
_geom_angle_atom_site_label_2
_geom_angle_atom_site_label_3
_geom_angle
_geom_angle_publ_flag
C2 S1 C1 91.18(10) y
C8 C1 C9 123.8(2) ?
C8 C1 S1 111.50(17) ?
C9 C1 S1 124.67(16) ?
C3 C2 C7 121.7(2) ?
C3 C2 S1 126.79(17) ?
C7 C2 S1 111.46(16) ?
C4 C3 C2 118.3(2) ?
C4 C3 H3 120.9 ?
C2 C3 H3 120.9 ?
C3 C4 C5 121.2(2) ?
C3 C4 H4 119.4 ?
C5 C4 H4 119.4 ?
C6 C5 C4 121.0(2) ?
C6 C5 H5 119.5 ?
C4 C5 H5 119.5 ?
C5 C6 C7 118.9(2) ?
C5 C6 H6 120.5 ?
C7 C6 H6 120.5 ?
C2 C7 C6 118.8(2) ?
C2 C7 C8 111.60(18) ?
C6 C7 C8 129.6(2) ?
C1 C8 C7 114.21(19) ?
C1 C8 H8 122.9 ?
C7 C8 H8 122.9 ?
C10 C9 C1 129.9(2) ?
C10 C9 H9 115.1 ?
C1 C9 H9 115.1 ?
C9 C10 C17 118.05(19) y
C9 C10 C11 125.2(2) ?
C17 C10 C11 116.69(18) ?
C16 C11 C12 119.84(19) ?
C16 C11 C10 120.68(18) ?
C12 C11 C10 119.48(19) ?
C13 C12 C11 120.40(19) ?
C13 C12 H12 119.8 ?
C11 C12 H12 119.8 ?
O1 C13 C12 124.98(18) ?
O1 C13 C14 115.58(17) ?
C12 C13 C14 119.43(18) ?
O2 C14 C15 124.73(19) ?
O2 C14 C13 115.32(18) ?
C15 C14 C13 119.95(19) ?
C14 C15 C16 120.3(2) ?
C14 C15 H15 119.9 ?
C16 C15 H15 119.9 ?
C11 C16 C15 120.08(19) ?
C11 C16 H16 120.0 ?
C15 C16 H16 120.0 ?
N1 C17 C10 179.2(2) y
C13 O1 C18 116.63(15) y
O1 C18 H18A 109.5 ?
O1 C18 H18B 109.5 ?
H18A C18 H18B 109.5 ?
O1 C18 H18C 109.5 ?
H18A C18 H18C 109.5 ?
H18B C18 H18C 109.5 ?
C14 O2 C19 117.29(16) y
O2 C19 H19A 109.5 ?
O2 C19 H19B 109.5 ?
H19A C19 H19B 109.5 ?
O2 C19 H19C 109.5 ?
H19A C19 H19C 109.5 ?
H19B C19 H19C 109.5 ?

loop_
_geom_bond_atom_site_label_1
_geom_bond_atom_site_label_2
_geom_bond_distance
_geom_bond_publ_flag
S1 C2 1.737(2) y
S1 C1 1.756(2) y
C1 C8 1.358(3) ?
C1 C9 1.443(3) ?
C2 C3 1.391(3) ?
C2 C7 1.409(3) ?
C3 C4 1.376(3) ?
C3 H3 0.9500 ?
C4 C5 1.400(3) ?
C4 H4 0.9500 ?
C5 C6 1.377(3) ?
C5 H5 0.9500 ?
C6 C7 1.416(3) ?
C6 H6 0.9500 ?
C7 C8 1.419(3) ?
C8 H8 0.9500 ?
C9 C10 1.346(3) ?
C9 H9 0.9500 ?
C10 C17 1.441(3) y
C10 C11 1.490(3) y
C11 C16 1.382(3) ?
C11 C12 1.402(3) ?
C12 C13 1.383(3) ?
C12 H12 0.9500 ?
C13 O1 1.365(2) ?
C13 C14 1.405(3) ?
C14 O2 1.366(2) y
C14 C15 1.387(3) ?
C15 C16 1.391(3) ?
C15 H15 0.9500 ?
C16 H16 0.9500 ?
C17 N1 1.153(3) y
O1 C18 1.430(2) ?
C18 H18A 0.9800 ?
C18 H18B 0.9800 ?
C18 H18C 0.9800 ?
O2 C19 1.432(2) y
C19 H19A 0.9800 ?
C19 H19B 0.9800 ?
C19 H19C 0.9800 ?

loop_
_geom_torsion_atom_site_label_1
_geom_torsion_atom_site_label_2
_geom_torsion_atom_site_label_3
_geom_torsion_atom_site_label_4
_geom_torsion
_geom_torsion_publ_flag
C2 S1 C1 C8 1.94(17) ?
C2 S1 C1 C9 -177.93(18) ?
C1 S1 C2 C3 177.43(19) ?
C1 S1 C2 C7 -0.84(16) ?
C7 C2 C3 C4 1.1(3) ?
S1 C2 C3 C4 -177.03(16) ?
C2 C3 C4 C5 -1.3(3) ?
C3 C4 C5 C6 0.3(3) ?
C4 C5 C6 C7 1.1(3) ?
C3 C2 C7 C6 0.2(3) ?
S1 C2 C7 C6 178.62(15) ?
C3 C2 C7 C8 -178.78(19) ?
S1 C2 C7 C8 -0.4(2) ?
C5 C6 C7 C2 -1.3(3) ?
C5 C6 C7 C8 177.5(2) ?
C9 C1 C8 C7 177.30(19) ?
S1 C1 C8 C7 -2.6(2) ?
C2 C7 C8 C1 1.9(3) ?
C6 C7 C8 C1 -176.9(2) ?
C8 C1 C9 C10 -176.5(2) y
S1 C1 C9 C10 3.3(3) y
C1 C9 C10 C17 178.7(2) y
C1 C9 C10 C11 -0.5(4) y
C9 C10 C11 C16 76.2(3) ?
C17 C10 C11 C16 -103.0(2) ?
C9 C10 C11 C12 -103.6(3) ?
C17 C10 C11 C12 77.2(3) ?
C16 C11 C12 C13 -0.9(3) ?
C10 C11 C12 C13 178.86(18) ?
C11 C12 C13 O1 -179.09(18) ?
C11 C12 C13 C14 0.3(3) ?
O1 C13 C14 O2 0.1(2) ?
C12 C13 C14 O2 -179.31(17) ?
O1 C13 C14 C15 179.88(17) ?
C12 C13 C14 C15 0.4(3) ?
O2 C14 C15 C16 179.14(18) ?
C13 C14 C15 C16 -0.6(3) ?
C12 C11 C16 C15 0.8(3) ?
C10 C11 C16 C15 -179.01(19) ?
C14 C15 C16 C11 0.0(3) ?
C12 C13 O1 C18 3.1(3) ?
C14 C13 O1 C18 -176.31(16) ?
C15 C14 O2 C19 8.5(3) ?
C13 C14 O2 C19 -171.76(17) ?

loop_
_cod_related_entry_id
_cod_related_entry_database
_cod_related_entry_code
1 ChemSpider 29369956
